data_1503418
loop_
_publ_author_name
'Sch\"ottner, Elisabeth'
'Wiechoczek, Maren'
'Jones, Peter G.'
'Lindel, Thomas'

_publ_section_title
;
 Enantiospecific synthesis of the cubitane skeleton.
;
_journal_issue 4
_journal_name_full 'Organic letters'
_journal_page_first 784
_journal_page_last 787
_journal_paper_doi 10.1021/ol902854t
_journal_volume 12
_journal_year 2010
_chemical_formula_sum 'C21 H40 O3 Si'
_chemical_formula_weight 368.62
_chemical_name_systematic
;
 ?
;
_space_group_IT_number 19
_symmetry_cell_setting orthorhombic
_symmetry_space_group_name_Hall 'P 2ac 2ab'
_symmetry_space_group_name_H-M 'P 21 21 21'
_atom_sites_solution_hydrogens geom
_atom_sites_solution_primary direct
_atom_sites_solution_secondary difmap
_audit_creation_method SHELXL-97
_cell_angle_alpha 90.00
_cell_angle_beta 90.00
_cell_angle_gamma 90.00
_cell_formula_units_Z 4
_cell_length_a 10.2696(3)
_cell_length_b 12.6091(3)
_cell_length_c 17.8108(5)
_cell_measurement_reflns_used 50568
_cell_measurement_temperature 100(2)
_cell_measurement_theta_max 75.7064
_cell_measurement_theta_min 3.5014
_cell_volume 2306.33(11)
_computing_cell_refinement
;
CrysAlis RED, Oxford Diffraction Ltd.,
Version 1.171.32.36 (release 29-09-2008 CrysAlis171 .NET)
(compiled Sep 29 2008,12:11:20)
;
_computing_data_collection
;
CrysAlis CCD, Oxford Diffraction Ltd.,
Version 1.171.32.36 (release 29-09-2008 CrysAlis171 .NET)
(compiled Sep 29 2008,12:11:20)
;
_computing_data_reduction
;
CrysAlis RED, Oxford Diffraction Ltd.,
Version 1.171.32.36 (release 29-09-2008 CrysAlis171 .NET)
(compiled Sep 29 2008,12:11:20)
;
_computing_molecular_graphics 'Bruker Xp'
_computing_publication_material SHELXL-97
_computing_structure_refinement 'SHELXL-97 (Sheldrick, 1997)'
_computing_structure_solution 'SHELXS-97 (Sheldrick, 1990)'
_diffrn_ambient_temperature 100(2)
_diffrn_detector_area_resol_mean 10.3543
_diffrn_measured_fraction_theta_full 0.997
_diffrn_measured_fraction_theta_max 0.986
_diffrn_measurement_device_type 'Oxford Xcalibur Nova A'
_diffrn_measurement_method \w-scans
_diffrn_radiation_monochromator mirror
_diffrn_radiation_source 'Nova (Cu) X-ray Source'
_diffrn_radiation_type CuK\a
_diffrn_radiation_wavelength 1.54184
_diffrn_reflns_av_R_equivalents 0.0287
_diffrn_reflns_av_sigmaI/netI 0.0104
_diffrn_reflns_limit_h_max 12
_diffrn_reflns_limit_h_min -12
_diffrn_reflns_limit_k_max 15
_diffrn_reflns_limit_k_min -15
_diffrn_reflns_limit_l_max 21
_diffrn_reflns_limit_l_min -16
_diffrn_reflns_number 54249
_diffrn_reflns_theta_full 67.50
_diffrn_reflns_theta_max 75.73
_diffrn_reflns_theta_min 4.30
_exptl_absorpt_coefficient_mu 1.005
_exptl_absorpt_correction_T_max 1.00000
_exptl_absorpt_correction_T_min 0.75599
_exptl_absorpt_correction_type multi-scan
_exptl_absorpt_process_details
;
CrysAlis RED, Oxford Diffraction Ltd.,
Version 1.171.32.36 (release 29-09-2008 CrysAlis171 .NET)
(compiled Sep 29 2008,12:11:20)
;
_exptl_crystal_colour colourless
_exptl_crystal_density_diffrn 1.062
_exptl_crystal_density_method 'not measured'
_exptl_crystal_description prism
_exptl_crystal_F_000 816
_exptl_crystal_size_max 0.41
_exptl_crystal_size_mid 0.30
_exptl_crystal_size_min 0.22
_refine_diff_density_max 0.239
_refine_diff_density_min -0.241
_refine_diff_density_rms 0.039
_refine_ls_abs_structure_details 'Flack H D (1983), Acta Cryst. A39, 876-881'
_refine_ls_abs_structure_Flack 0.016(15)
_refine_ls_extinction_method none
_refine_ls_goodness_of_fit_ref 1.029
_refine_ls_hydrogen_treatment 'OH free, rigid methyls, others riding'
_refine_ls_matrix_type full
_refine_ls_number_parameters 239
_refine_ls_number_reflns 4684
_refine_ls_number_restraints 0
_refine_ls_restrained_S_all 1.029
_refine_ls_R_factor_all 0.0258
_refine_ls_R_factor_gt 0.0256
_refine_ls_shift/su_max 0.009
_refine_ls_shift/su_mean 0.000
_refine_ls_structure_factor_coef Fsqd
_refine_ls_weighting_details 'calc w=1/[\s^2^(Fo^2^)+(0.0430P)^2^+0.3882P] where P=(Fo^2^+2Fc^2^)/3'
_refine_ls_weighting_scheme calc
_refine_ls_wR_factor_gt 0.0687
_refine_ls_wR_factor_ref 0.0688
_reflns_number_gt 4655
_reflns_number_total 4684
_reflns_threshold_expression >2sigma(I)
_cod_data_source_file ol902854t_si_002.cif
_cod_data_source_block eli
_cod_database_code 1503418
_chemical_absolute_congiguration ad

loop_
_symmetry_equiv_pos_as_xyz
'x, y, z'
'-x+1/2, -y, z+1/2'
'-x, y+1/2, -z+1/2'
'x+1/2, -y+1/2, -z'

loop_
_atom_site_label
_atom_site_type_symbol
_atom_site_fract_x
_atom_site_fract_y
_atom_site_fract_z
_atom_site_U_iso_or_equiv
_atom_site_adp_type
_atom_site_occupancy
_atom_site_symmetry_multiplicity
_atom_site_calc_flag
_atom_site_refinement_flags
Si Si 0.84674(3) 0.28458(2) 0.317340(16) 0.01976(8) Uani 1 1 d .
O1 O 0.53657(8) 0.53342(7) 0.25613(5) 0.02764(18) Uani 1 1 d .
O2 O 0.77016(10) 0.38282(8) 0.66417(5) 0.0352(2) Uani 1 1 d .
H01 H 0.8180(18) 0.4020(15) 0.7056(11) 0.054(5) Uiso 1 1 d .
O3 O 0.75267(7) 0.38852(6) 0.33542(4) 0.01913(16) Uani 1 1 d .
C1 C 0.51940(10) 0.46929(8) 0.30628(6) 0.0195(2) Uani 1 1 d .
C2 C 0.57414(10) 0.48786(8) 0.38435(6) 0.0179(2) Uani 1 1 d .
H2 H 0.6172 0.5590 0.3846 0.021 Uiso 1 1 calc R
C3 C 0.46262(11) 0.49014(9) 0.44309(6) 0.0212(2) Uani 1 1 d .
H3 H 0.5032 0.4856 0.4940 0.025 Uiso 1 1 calc R
C4 C 0.37557(10) 0.39210(9) 0.43300(7) 0.0255(2) Uani 1 1 d .
H4A H 0.4262 0.3278 0.4460 0.031 Uiso 1 1 calc R
H4B H 0.3013 0.3968 0.4683 0.031 Uiso 1 1 calc R
C5 C 0.32328(10) 0.38077(9) 0.35324(7) 0.0265(2) Uani 1 1 d .
H5A H 0.2686 0.4430 0.3409 0.032 Uiso 1 1 calc R
H5B H 0.2680 0.3166 0.3500 0.032 Uiso 1 1 calc R
C6 C 0.43503(11) 0.37215(9) 0.29605(6) 0.0229(2) Uani 1 1 d .
H6 H 0.4883 0.3085 0.3093 0.027 Uiso 1 1 calc R
C7 C 0.67879(9) 0.40377(8) 0.40275(6) 0.01708(19) Uani 1 1 d .
H7 H 0.6351 0.3357 0.4167 0.021 Uiso 1 1 calc R
C8 C 0.76546(10) 0.43924(8) 0.46698(6) 0.0196(2) Uani 1 1 d .
C9 C 0.76483(10) 0.38584(8) 0.53119(6) 0.0202(2) Uani 1 1 d .
H9 H 0.7083 0.3264 0.5341 0.024 Uiso 1 1 calc R
C10 C 0.84449(12) 0.41009(9) 0.59947(6) 0.0256(2) Uani 1 1 d .
H10A H 0.9264 0.3687 0.5985 0.031 Uiso 1 1 calc R
H10B H 0.8669 0.4864 0.6006 0.031 Uiso 1 1 calc R
C11 C 0.38726(13) 0.35868(11) 0.21556(7) 0.0335(3) Uani 1 1 d .
H11A H 0.3354 0.4206 0.2011 0.050 Uiso 1 1 calc R
H11B H 0.3335 0.2947 0.2120 0.050 Uiso 1 1 calc R
H11C H 0.4622 0.3521 0.1818 0.050 Uiso 1 1 calc R
C12 C 0.38720(11) 0.59650(10) 0.43880(7) 0.0269(2) Uani 1 1 d .
H12 H 0.3590 0.6073 0.3856 0.032 Uiso 1 1 calc R
C13 C 0.26537(15) 0.59649(13) 0.48835(9) 0.0476(4) Uani 1 1 d .
H13A H 0.2893 0.5766 0.5397 0.071 Uiso 1 1 calc R
H13B H 0.2023 0.5453 0.4686 0.071 Uiso 1 1 calc R
H13C H 0.2266 0.6675 0.4885 0.071 Uiso 1 1 calc R
C14 C 0.47316(15) 0.68997(10) 0.46110(8) 0.0357(3) Uani 1 1 d .
H14A H 0.4227 0.7558 0.4578 0.054 Uiso 1 1 calc R
H14B H 0.5480 0.6940 0.4271 0.054 Uiso 1 1 calc R
H14C H 0.5040 0.6801 0.5127 0.054 Uiso 1 1 calc R
C15 C 0.84880(13) 0.53575(9) 0.45225(7) 0.0305(3) Uani 1 1 d .
H15A H 0.8003 0.5999 0.4659 0.046 Uiso 1 1 calc R
H15B H 0.8718 0.5385 0.3989 0.046 Uiso 1 1 calc R
H15C H 0.9284 0.5315 0.4824 0.046 Uiso 1 1 calc R
C16 C 0.75005(14) 0.15977(10) 0.32528(10) 0.0410(3) Uani 1 1 d .
H16A H 0.7168 0.1527 0.3766 0.062 Uiso 1 1 calc R
H16B H 0.8057 0.0989 0.3134 0.062 Uiso 1 1 calc R
H16C H 0.6768 0.1622 0.2900 0.062 Uiso 1 1 calc R
C17 C 0.98613(12) 0.27653(12) 0.38389(7) 0.0341(3) Uani 1 1 d .
H17A H 1.0291 0.3458 0.3870 0.051 Uiso 1 1 calc R
H17B H 1.0485 0.2234 0.3660 0.051 Uiso 1 1 calc R
H17C H 0.9542 0.2562 0.4337 0.051 Uiso 1 1 calc R
C18 C 0.90491(11) 0.30941(9) 0.21861(6) 0.0239(2) Uani 1 1 d .
C19 C 0.98830(13) 0.41016(11) 0.21601(7) 0.0339(3) Uani 1 1 d .
H19A H 1.0178 0.4226 0.1644 0.051 Uiso 1 1 calc R
H19B H 1.0640 0.4015 0.2489 0.051 Uiso 1 1 calc R
H19C H 0.9364 0.4708 0.2330 0.051 Uiso 1 1 calc R
C20 C 0.98592(16) 0.21422(12) 0.19123(8) 0.0438(3) Uani 1 1 d .
H20A H 1.0193 0.2288 0.1407 0.066 Uiso 1 1 calc R
H20B H 0.9310 0.1507 0.1900 0.066 Uiso 1 1 calc R
H20C H 1.0591 0.2026 0.2256 0.066 Uiso 1 1 calc R
C21 C 0.78681(14) 0.32500(11) 0.16700(7) 0.0334(3) Uani 1 1 d .
H21A H 0.7369 0.3869 0.1837 0.050 Uiso 1 1 calc R
H21B H 0.7314 0.2618 0.1690 0.050 Uiso 1 1 calc R
H21C H 0.8167 0.3362 0.1154 0.050 Uiso 1 1 calc R

loop_
_atom_site_aniso_label
_atom_site_aniso_U_11
_atom_site_aniso_U_22
_atom_site_aniso_U_33
_atom_site_aniso_U_23
_atom_site_aniso_U_13
_atom_site_aniso_U_12
Si 0.01646(13) 0.02019(13) 0.02264(14) 0.00169(11) 0.00078(11) 0.00300(10)
O1 0.0254(4) 0.0348(4) 0.0227(4) 0.0091(3) 0.0000(3) -0.0002(3)
O2 0.0447(5) 0.0397(5) 0.0211(4) -0.0007(4) -0.0046(4) -0.0140(4)
O3 0.0184(3) 0.0212(3) 0.0178(4) -0.0004(3) 0.0013(3) 0.0018(3)
C1 0.0150(4) 0.0234(5) 0.0200(5) 0.0015(4) 0.0022(4) 0.0038(4)
C2 0.0178(5) 0.0167(4) 0.0191(5) 0.0009(4) 0.0010(4) -0.0003(4)
C3 0.0206(5) 0.0255(5) 0.0175(5) 0.0020(4) 0.0025(4) 0.0052(4)
C4 0.0199(5) 0.0282(5) 0.0285(6) 0.0068(5) 0.0063(4) 0.0007(4)
C5 0.0176(5) 0.0273(5) 0.0346(6) 0.0030(5) -0.0005(4) -0.0020(4)
C6 0.0199(5) 0.0252(5) 0.0236(6) -0.0009(4) -0.0034(4) 0.0008(4)
C7 0.0163(5) 0.0177(4) 0.0173(5) 0.0005(4) 0.0012(4) -0.0002(4)
C8 0.0172(5) 0.0189(5) 0.0227(5) -0.0029(4) -0.0009(4) -0.0009(4)
C9 0.0179(5) 0.0201(5) 0.0225(5) -0.0035(4) -0.0016(4) 0.0003(4)
C10 0.0258(5) 0.0305(5) 0.0207(5) -0.0031(4) -0.0040(5) -0.0014(5)
C11 0.0303(6) 0.0416(7) 0.0287(6) -0.0063(5) -0.0084(5) 0.0003(5)
C12 0.0278(5) 0.0292(6) 0.0237(6) -0.0023(4) 0.0003(4) 0.0112(5)
C13 0.0376(7) 0.0510(8) 0.0542(9) -0.0021(7) 0.0161(7) 0.0207(7)
C14 0.0444(7) 0.0273(6) 0.0353(7) -0.0087(5) -0.0039(6) 0.0116(5)
C15 0.0325(6) 0.0281(6) 0.0311(6) 0.0016(5) -0.0058(5) -0.0114(5)
C16 0.0349(7) 0.0211(5) 0.0671(10) 0.0005(6) 0.0129(7) -0.0007(5)
C17 0.0231(6) 0.0553(8) 0.0239(6) 0.0068(6) -0.0004(4) 0.0140(6)
C18 0.0254(5) 0.0269(5) 0.0193(5) -0.0026(4) 0.0001(4) 0.0080(4)
C19 0.0291(6) 0.0446(7) 0.0279(6) 0.0074(5) 0.0037(5) -0.0036(6)
C20 0.0564(9) 0.0457(8) 0.0292(6) -0.0021(6) 0.0081(6) 0.0285(7)
C21 0.0383(7) 0.0363(6) 0.0255(6) -0.0061(5) -0.0093(5) 0.0074(5)

loop_
_atom_type_symbol
_atom_type_description
_atom_type_scat_dispersion_real
_atom_type_scat_dispersion_imag
_atom_type_scat_source
C C 0.0181 0.0091 'International Tables Vol C Tables 4.2.6.8 and 6.1.1.4'
H H 0.0000 0.0000 'International Tables Vol C Tables 4.2.6.8 and 6.1.1.4'
O O 0.0492 0.0322 'International Tables Vol C Tables 4.2.6.8 and 6.1.1.4'
Si Si 0.2541 0.3302 'International Tables Vol C Tables 4.2.6.8 and 6.1.1.4'

loop_
_geom_angle_atom_site_label_1
_geom_angle_atom_site_label_2
_geom_angle_atom_site_label_3
_geom_angle
O3 Si C17 111.54(5)
O3 Si C16 109.97(5)
C17 Si C16 108.36(7)
O3 Si C18 103.56(4)
C17 Si C18 111.08(5)
C16 Si C18 112.32(7)
C7 O3 Si 125.23(6)
O1 C1 C6 122.19(10)
O1 C1 C2 121.06(10)
C6 C1 C2 116.59(9)
C1 C2 C7 110.25(8)
C1 C2 C3 110.31(8)
C7 C2 C3 112.53(8)
C4 C3 C12 113.55(9)
C4 C3 C2 109.62(9)
C12 C3 C2 110.58(9)
C5 C4 C3 112.91(9)
C4 C5 C6 111.14(9)
C1 C6 C11 112.83(10)
C1 C6 C5 106.90(9)
C11 C6 C5 112.98(9)
O3 C7 C8 111.11(8)
O3 C7 C2 106.44(8)
C8 C7 C2 111.46(8)
C9 C8 C15 124.13(10)
C9 C8 C7 119.83(9)
C15 C8 C7 116.04(9)
C8 C9 C10 126.42(10)
O2 C10 C9 108.36(9)
C14 C12 C13 108.84(11)
C14 C12 C3 111.50(9)
C13 C12 C3 112.31(10)
C19 C18 C21 108.50(10)
C19 C18 C20 109.55(11)
C21 C18 C20 109.70(10)
C19 C18 Si 110.07(8)
C21 C18 Si 109.27(8)
C20 C18 Si 109.73(8)

loop_
_geom_bond_atom_site_label_1
_geom_bond_atom_site_label_2
_geom_bond_distance
Si O3 1.6598(7)
Si C17 1.8613(12)
Si C16 1.8662(13)
Si C18 1.8833(12)
O1 C1 1.2177(13)
O2 C10 1.4244(14)
O3 C7 1.4321(12)
C1 C6 1.5113(15)
C1 C2 1.5181(15)
C2 C7 1.5448(13)
C2 C3 1.5515(14)
C3 C4 1.5361(16)
C3 C12 1.5505(15)
C4 C5 1.5254(17)
C5 C6 1.5383(16)
C6 C11 1.5247(16)
C7 C8 1.5168(14)
C8 C9 1.3271(16)
C8 C15 1.5107(15)
C9 C10 1.4974(15)
C12 C14 1.5251(18)
C12 C13 1.5311(17)
C18 C19 1.5327(17)
C18 C21 1.5346(16)
C18 C20 1.5397(16)

loop_
_geom_hbond_atom_site_label_D
_geom_hbond_atom_site_label_H
_geom_hbond_atom_site_label_A
_geom_hbond_distance_DH
_geom_hbond_distance_HA
_geom_hbond_distance_DA
_geom_hbond_angle_DHA
_geom_hbond_site_symmetry_A
O2 H01 O1 0.92(2) 1.92(2) 2.7816(12) 154.4(17) 2_665

loop_
_geom_torsion_atom_site_label_1
_geom_torsion_atom_site_label_2
_geom_torsion_atom_site_label_3
_geom_torsion_atom_site_label_4
_geom_torsion
C17 Si O3 C7 -64.23(9)
C16 Si O3 C7 56.02(10)
C18 Si O3 C7 176.23(8)
O1 C1 C2 C7 -114.41(11)
C6 C1 C2 C7 70.01(11)
O1 C1 C2 C3 120.69(10)
C6 C1 C2 C3 -54.89(11)
C1 C2 C3 C4 50.38(11)
C7 C2 C3 C4 -73.21(11)
C1 C2 C3 C12 -75.57(11)
C7 C2 C3 C12 160.84(9)
C12 C3 C4 C5 69.47(12)
C2 C3 C4 C5 -54.77(11)
C3 C4 C5 C6 59.18(12)
O1 C1 C6 C11 5.85(15)
C2 C1 C6 C11 -178.63(9)
O1 C1 C6 C5 -118.95(11)
C2 C1 C6 C5 56.58(11)
C4 C5 C6 C1 -56.33(12)
C4 C5 C6 C11 178.97(10)
Si O3 C7 C8 77.09(10)
Si O3 C7 C2 -161.39(6)
C1 C2 C7 O3 39.98(10)
C3 C2 C7 O3 163.60(8)
C1 C2 C7 C8 161.28(8)
C3 C2 C7 C8 -75.10(11)
O3 C7 C8 C9 -126.11(10)
C2 C7 C8 C9 115.35(11)
O3 C7 C8 C15 53.76(12)
C2 C7 C8 C15 -64.78(12)
C15 C8 C9 C10 -0.11(17)
C7 C8 C9 C10 179.74(10)
C8 C9 C10 O2 146.28(11)
C4 C3 C12 C14 171.15(10)
C2 C3 C12 C14 -65.13(12)
C4 C3 C12 C13 48.68(14)
C2 C3 C12 C13 172.39(11)
O3 Si C18 C19 63.75(9)
C17 Si C18 C19 -56.11(10)
C16 Si C18 C19 -177.65(8)
O3 Si C18 C21 -55.31(9)
C17 Si C18 C21 -175.16(9)
C16 Si C18 C21 63.29(9)
O3 Si C18 C20 -175.62(9)
C17 Si C18 C20 64.53(11)
C16 Si C18 C20 -57.02(11)
